data_1100226
loop_
_publ_author_name
'Bach, Thorsten'
'Schlummer, Bj\"orn'
'Harms, Klaus'

_publ_section_title
;
 Intramolecular Iron(II)-catalyzed Nitrogen Transfer Reactions of
 Unsaturated Alkoxycarbonyl Azides: A Facile and Stereoselective
 Route to 4,5-Disubstituted Oxazolidinones
;
_journal_coden_ASTM CEUJED
_journal_issue 12
_journal_name_full 'Chemistry - A European Journal'
_journal_page_first 2581
_journal_page_last 2594
_journal_paper_doi 10.1002/1521-3765(20010618)7:12<2581::aid-chem25810>3.0.co;2-o
_journal_volume 7
_journal_year 2001
_chemical_formula_moiety 'C16 H27 N1 O3'
_chemical_formula_sum 'C16 H27 N O3'
_chemical_melting_point 453.15
_chemical_name_systematic
;
(Z)-5-Cyclohexyl-4-(1-(2,2-dimethylpropylidene))-5-ethoxy-1,3-oxazolidin-2-one
;
_space_group_IT_number 2
_symmetry_cell_setting triclinic
_symmetry_Int_Tables_number 2
_symmetry_space_group_name_Hall '-P 1'
_symmetry_space_group_name_H-M 'P -1'
_cell_angle_alpha 91.805(6)
_cell_angle_beta 104.889(7)
_cell_angle_gamma 109.986(6)
_cell_formula_units_Z 2
_cell_length_a 9.3539(8)
_cell_length_b 9.4338(6)
_cell_length_c 10.2406(5)
_cell_volume 813.611
_diffrn_ambient_temperature 213
_exptl_crystal_colour colorless.
_exptl_crystal_density_diffrn 1.149
_exptl_crystal_description prism
_refine_ls_R_factor_gt 5.71
_refine_ls_wR_factor_gt 5.71
_cod_original_formula_sum 'C16 H27 N1 O3'
_cod_database_code 1100226

loop_
_symmetry_equiv_pos_site_id
_symmetry_equiv_pos_as_xyz
1 x,y,z
2 -x,-y,-z

loop_
_atom_site_label
_atom_site_type_symbol
_atom_site_fract_x
_atom_site_fract_y
_atom_site_fract_z
N1 N 0.34237(19) 0.83852(19) 0.86680(16)
H1 H 0.339(3) 0.898(3) 0.933(2)
O1 O 0.61471(16) 0.94440(16) 0.90865(14)
C1 C 0.4842(2) 0.8551(2) 0.84484(18)
O2 O 0.46223(15) 0.75550(15) 0.73826(13)
C2 C 0.2930(2) 0.6632(2) 0.68140(17)
C3 C 0.2160(2) 0.7254(2) 0.77281(17)
C4 C 0.0620(2) 0.6765(2) 0.76104(19)
H2 H -0.003(2) 0.597(2) 0.687(2)
C5 C -0.0237(2) 0.7321(2) 0.84691(19)
C6 C 0.0490(3) 0.7345(3) 0.9995(2)
H3 H 0.046(4) 0.632(4) 1.023(3)
H4 H -0.007(3) 0.772(3) 1.054(3)
H5 H 0.160(4) 0.808(4) 1.037(3)
C7 C -0.0116(5) 0.8948(4) 0.8208(3)
H6 H -0.081(4) 0.874(4) 0.725(4)
H7 H 0.120(6) 0.985(5) 0.857(5)
H8 H -0.076(4) 0.931(4) 0.864(4)
C8 C -0.1956(3) 0.6241(5) 0.8094(3)
H9 H -0.243(4) 0.633(4) 0.712(4)
H10 H -0.252(3) 0.667(3) 0.861(3)
H11 H -0.205(5) 0.518(5) 0.812(4)
O3 O 0.24494(17) 0.68277(16) 0.54449(12)
C9 C 0.2595(4) 0.8352(3) 0.5169(2)
H12 H 0.373(4) 0.915(3) 0.569(3)
H13 H 0.185(4) 0.863(4) 0.550(4)
C10 C 0.2317(4) 0.8358(4) 0.3669(3)
H14 H 0.240(4) 0.941(4) 0.346(3)
H15 H 0.122(5) 0.764(5) 0.312(4)
H16 H 0.317(5) 0.810(5) 0.335(4)
C11 C 0.2704(2) 0.4961(2) 0.68637(18)
H17 H 0.157(3) 0.440(3) 0.644(2)
C12 C 0.3580(3) 0.4439(2) 0.5984(2)
H18 H 0.323(3) 0.462(3) 0.507(3)
H19 H 0.479(3) 0.510(3) 0.637(2)
C13 C 0.3339(4) 0.2761(3) 0.6017(3)
H20 H 0.218(4) 0.209(3) 0.555(3)
H21 H 0.390(3) 0.242(3) 0.547(3)
C14 C 0.3848(4) 0.2420(3) 0.7469(3)
H22 H 0.503(3) 0.301(3) 0.794(3)
H23 H 0.359(3) 0.129(3) 0.746(3)
C15 C 0.2960(3) 0.2925(3) 0.8333(3)
H24 H 0.330(3) 0.274(3) 0.929(3)
H25 H 0.176(3) 0.225(3) 0.793(3)
C16 C 0.3215(3) 0.4606(2) 0.8316(2)
H26 H 0.439(4) 0.524(3) 0.872(3)
H27 H 0.259(3) 0.490(3) 0.887(3)

loop_
_atom_type_symbol
_atom_type_radius_bond
C 0.68
H 0.23
N 0.68
O 0.68
